data_4324018
loop_
_publ_author_name
'Ronald F. See'
'Christopher J. Curtis'
'Kevin W. McConnell'
'Seethraman Santhanam'
'William M. Strub'
'Joseph W. Ziller'

_publ_section_title
;
 Bonding Forces in Short Hydrogen Bonds. Crystal Structure of PdII(dpgH)2
;
_journal_name_full 'Inorganic Chemistry'
_journal_page_first 4151
_journal_page_last 4155
_journal_paper_doi 10.1021/ic9701266
_journal_volume 36
_journal_year 1997
_chemical_formula_sum 'C28 H22 N4 O4 Pd'
_chemical_formula_weight 584.90
_chemical_name_systematic
; 
 ? 
;
_space_group_IT_number 72
_symmetry_cell_setting orthorhombic
_symmetry_space_group_name_Hall '-I 2 2c'
_symmetry_space_group_name_H-M 'I b a m'
_atom_sites_solution_hydrogens geom
_atom_sites_solution_primary direct
_atom_sites_solution_secondary difmap
_audit_creation_method SHELXL
_cell_angle_alpha 90.00
_cell_angle_beta 90.00
_cell_angle_gamma 90.00
_cell_formula_units_Z 4
_cell_length_a 15.324(2)
_cell_length_b 22.634(3)
_cell_length_c 6.8811(7)
_cell_measurement_temperature 158(2)
_cell_volume 2386.7(5)
_computing_structure_refinement 'SHELXL-93 (Sheldrick, 1993)'
_computing_structure_solution 'SHELXS-86 (Sheldrick, 1990)'
_diffrn_ambient_temperature 158(2)
_diffrn_radiation_monochromator graphite
_diffrn_radiation_source 'fine-focus sealed tube'
_diffrn_radiation_type MoK\a
_diffrn_radiation_wavelength 0.71073
_diffrn_reflns_av_R_equivalents 0.0355
_diffrn_reflns_av_sigmaI/netI 0.0472
_diffrn_reflns_limit_h_max 19
_diffrn_reflns_limit_h_min -12
_diffrn_reflns_limit_k_max 29
_diffrn_reflns_limit_k_min -16
_diffrn_reflns_limit_l_max 8
_diffrn_reflns_limit_l_min -8
_diffrn_reflns_number 1915
_diffrn_reflns_theta_max 27.48
_diffrn_reflns_theta_min 2.66
_exptl_absorpt_coefficient_mu 0.822
_exptl_crystal_density_diffrn 1.628
_exptl_crystal_F_000 1184
_refine_diff_density_max 0.872
_refine_diff_density_min -0.862
_refine_diff_density_rms 0.159
_refine_ls_extinction_method none
_refine_ls_goodness_of_fit_all 1.290
_refine_ls_goodness_of_fit_obs 1.423
_refine_ls_matrix_type full
_refine_ls_number_parameters 143
_refine_ls_number_reflns 1490
_refine_ls_number_restraints 0
_refine_ls_restrained_S_all 1.639
_refine_ls_restrained_S_obs 1.423
_refine_ls_R_factor_all 0.0790
_refine_ls_R_factor_obs 0.0488
_refine_ls_shift/esd_max 0.002
_refine_ls_shift/esd_mean 0.000
_refine_ls_structure_factor_coef Fsqd
_refine_ls_weighting_details 'w=1/[\s^2^(Fo^2^)+(0.0000P)^2^+47.1059P] where P=(Fo^2^+2Fc^2^)/3'
_refine_ls_weighting_scheme calc
_refine_ls_wR_factor_all 0.1358
_refine_ls_wR_factor_obs 0.1267
_reflns_number_observed 1105
_reflns_number_total 1490
_reflns_observed_criterion >4sigma(I)
_cod_data_source_file ic9701266.cif
_cod_data_source_block pd_cnt3
_cod_depositor_comments
;
The following automatic conversions were performed:

'_refine_ls_weighting_scheme' value 'calc
w=1/[\s^2^(Fo^2^)+(0.0000P)^2^+47.1059P] where P=(Fo^2^+2Fc^2^)/3'
was changed to 'calc'. New tag '_refine_ls_weighting_details' was
created. The value of the new tag was set to
'w=1/[\s^2^(Fo^2^)+(0.0000P)^2^+47.1059P] where P=(Fo^2^+2Fc^2^)/3'.

Automatic conversion script
Id: cif_fix_values 3143 2015-03-26 13:38:13Z robertas 
;
_cod_original_cell_volume 2386.6(5)
_cod_database_code 4324018

loop_
_symmetry_equiv_pos_as_xyz
'x, y, z'
'-x, -y, z'
'-x, y, -z+1/2'
'x, -y, -z+1/2'
'x+1/2, y+1/2, z+1/2'
'-x+1/2, -y+1/2, z+1/2'
'-x+1/2, y+1/2, -z+1'
'x+1/2, -y+1/2, -z+1'
'-x, -y, -z'
'x, y, -z'
'x, -y, z-1/2'
'-x, y, z-1/2'
'-x+1/2, -y+1/2, -z+1/2'
'x+1/2, y+1/2, -z+1/2'
'x+1/2, -y+1/2, z'
'-x+1/2, y+1/2, z'

loop_
_atom_site_aniso_label
_atom_site_aniso_U_11
_atom_site_aniso_U_22
_atom_site_aniso_U_33
_atom_site_aniso_U_23
_atom_site_aniso_U_13
_atom_site_aniso_U_12
Pd1 0.0124(4) 0.0132(4) 0.0179(4) 0.000 0.000 0.0011(5)
N1 0.006(4) 0.015(3) 0.026(4) 0.000 0.000 0.002(2)
N2 0.016(3) 0.013(4) 0.021(3) 0.000 0.000 0.003(3)
O1 0.011(3) 0.018(3) 0.048(5) 0.000 0.000 -0.002(2)
O2 0.015(3) 0.012(3) 0.048(5) 0.000 0.000 -0.001(3)
C1 0.010(4) 0.015(4) 0.018(4) 0.000 0.000 -0.001(3)
C2 0.013(4) 0.014(4) 0.023(5) 0.000 0.000 -0.004(3)
C12 0.024(6) 0.014(5) 0.030(7) -0.005(5) -0.004(6) 0.001(4)
C13 0.028(6) 0.020(6) 0.039(8) -0.011(6) 0.010(7) 0.001(5)
C14 0.027(5) 0.018(4) 0.018(22) 0.002(6) -0.003(6) 0.003(4)
C15 0.028(6) 0.021(6) 0.030(8) -0.007(6) -0.001(6) -0.007(5)
C16 0.021(6) 0.024(6) 0.021(7) -0.005(6) 0.006(5) 0.000(5)
C22 0.021(5) 0.017(5) 0.023(7) -0.004(5) 0.000(5) 0.002(4)
C23 0.024(6) 0.022(6) 0.031(8) 0.007(6) 0.004(6) 0.011(5)
C24 0.017(4) 0.029(5) 0.034(28) 0.006(8) 0.003(7) 0.003(4)
C25 0.020(6) 0.026(6) 0.031(7) 0.001(6) 0.005(6) -0.006(5)
C26 0.025(6) 0.021(5) 0.022(7) 0.004(6) -0.002(6) 0.000(5)

loop_
_atom_site_label
_atom_site_type_symbol
_atom_site_fract_x
_atom_site_fract_y
_atom_site_fract_z
_atom_site_U_iso_or_equiv
_atom_site_thermal_displace_type
_atom_site_occupancy
_atom_site_calc_flag
_atom_site_refinement_flags
_atom_site_disorder_group
Pd1 Pd 0.0000 0.0000 0.0000 0.0145(2) Uani 1 d S .
N1 N 0.0142(4) -0.0860(3) 0.0000 0.016(2) Uani 1 d S .
N2 N 0.1275(4) -0.0067(4) 0.0000 0.0171(15) Uani 1 d S .
O1 O -0.0571(4) -0.1209(3) 0.0000 0.026(2) Uani 1 d S .
O2 O 0.1768(4) 0.0426(3) 0.0000 0.025(2) Uani 1 d S .
H2 H 0.1389(145) 0.0952(101) 0.0000 0.176(96) Uiso 1 d S .
C1 C 0.0934(5) -0.1065(4) 0.0000 0.014(2) Uani 1 d S .
C2 C 0.1599(6) -0.0599(4) 0.0000 0.017(2) Uani 1 d S .
C11 C 0.1135(5) -0.1716(4) 0.0128(45) 0.016(2) Uiso 0.50 d P -1
C12 C 0.1718(8) -0.1954(5) -0.1210(21) 0.023(3) Uani 0.50 d P -1
H12 H 0.2004(8) -0.1713(5) -0.2144(21) 0.027 Uiso 0.50 d PR -1
C13 C 0.1906(9) -0.2552(5) -0.1107(22) 0.029(3) Uani 0.50 d P -1
H13 H 0.2355(9) -0.2703(5) -0.1920(22) 0.035 Uiso 0.50 d PR -1
C14 C 0.1516(7) -0.2905(5) 0.0289(49) 0.021(7) Uani 0.50 d P -1
H14 H 0.1555(7) -0.3306(5) 0.0289(49) 0.025 Uiso 0.50 d PR -1
C15 C 0.0922(8) -0.2676(5) -0.1511(21) 0.026(3) Uani 0.50 d P 2
H15 H 0.0685(8) -0.2927(5) -0.2483(21) 0.032 Uiso 0.50 d PR 2
C16 C 0.0722(7) -0.2069(5) -0.1458(19) 0.022(3) Uani 0.50 d P 2
H16 H 0.0261(52) -0.1872(22) -0.2505(118) 0.026 Uiso 0.50 d PR 2
C21 C 0.2567(5) -0.0709(4) 0.0200(27) 0.014(2) Uiso 0.50 d P -3
C22 C 0.2950(7) -0.1087(5) -0.1200(20) 0.020(3) Uani 0.50 d P -3
H22 H 0.2611(7) -0.1295(5) -0.2130(20) 0.024 Uiso 0.50 d PR -3
C23 C 0.3843(8) -0.1176(5) -0.1104(21) 0.026(3) Uani 0.50 d P -3
H23 H 0.4087(8) -0.1465(5) -0.1944(21) 0.031 Uiso 0.50 d PR -3
C24 C 0.4347(7) -0.0910(5) 0.0292(64) 0.027(9) Uani 0.50 d P -3
H24 H 0.4977(7) -0.0910(5) 0.0292(64) 0.032 Uiso 0.50 d PR -3
C25 C 0.3963(8) -0.0524(5) -0.1648(22) 0.026(3) Uani 0.50 d P 4
H25 H 0.4312(8) -0.0364(5) -0.2659(22) 0.031 Uiso 0.50 d PR 4
C26 C 0.3055(8) -0.0431(5) -0.1534(20) 0.023(3) Uani 0.50 d P 4
H26 H 0.2768(8) -0.0187(5) -0.2460(20) 0.027 Uiso 0.50 d PR 4

loop_
_atom_type_symbol
_atom_type_description
_atom_type_scat_dispersion_real
_atom_type_scat_dispersion_imag
_atom_type_scat_source
C C 0.0033 0.0016 'International Tables Vol C Tables 4.2.6.8 and 6.1.1.4'
H H 0.0000 0.0000 'International Tables Vol C Tables 4.2.6.8 and 6.1.1.4'
N N 0.0061 0.0033 'International Tables Vol C Tables 4.2.6.8 and 6.1.1.4'
O O 0.0106 0.0060 'International Tables Vol C Tables 4.2.6.8 and 6.1.1.4'
Pd Pd -0.9988 1.0072 'International Tables Vol C Tables 4.2.6.8 and 6.1.1.4'

loop_
_geom_angle_atom_site_label_1
_geom_angle_atom_site_label_2
_geom_angle_atom_site_label_3
_geom_angle
_geom_angle_site_symmetry_1
_geom_angle_site_symmetry_3
_geom_angle_publ_flag
N1 Pd1 N1 180.0 9 . ?
N1 Pd1 N2 100.8(3) 9 . ?
N1 Pd1 N2 79.2(3) . . ?
N1 Pd1 N2 79.2(3) 9 9 ?
N1 Pd1 N2 100.8(3) . 9 ?
N2 Pd1 N2 180.0 . 9 ?
C1 N1 O1 123.1(7) . . ?
C1 N1 Pd1 117.3(5) . . ?
O1 N1 Pd1 119.5(5) . . ?
C2 N2 O2 123.5(7) . . ?
C2 N2 Pd1 116.9(6) . . ?
O2 N2 Pd1 119.6(5) . . ?
N2 O2 H2 119.9(97) . . ?
N1 C1 C2 113.1(7) . . ?
N1 C1 C11 122.7(7) . . ?
C2 C1 C11 124.1(7) . . ?
N1 C1 C11 122.7(7) . 10 ?
C2 C1 C11 124.1(7) . 10 ?
C11 C1 C11 6.7(24) . 10 ?
N2 C2 C1 113.5(7) . . ?
N2 C2 C21 121.8(7) . 10 ?
C1 C2 C21 124.3(7) . 10 ?
N2 C2 C21 121.8(7) . . ?
C1 C2 C21 124.3(7) . . ?
C21 C2 C21 10.5(14) 10 . ?
C12 C11 C1 118.1(16) . . ?
C13 C12 C11 118.6(13) . . ?
C13 C12 H12 119.9(8) . . ?
C11 C12 H12 121.5(8) . . ?
C14 C13 C12 120.6(13) . . ?
C14 C13 H13 120.9(8) . . ?
C12 C13 H13 118.1(8) . . ?
C13 C14 H14 123.2(9) . . ?
C16 C15 H15 121.3(8) . . ?
C15 C16 C16 91.5(8) . 10 ?
C15 C16 H16 121.1(8) . . ?
C16 C16 H16 130.823(13) 10 . ?
C22 C21 C2 116.5(11) . . ?
C23 C22 C21 117.8(12) . . ?
C23 C22 H22 119.9(8) . . ?
C21 C22 H22 122.1(6) . . ?
C24 C23 C22 121.7(14) . . ?
C24 C23 H23 120.4(9) . . ?
C22 C23 H23 117.5(8) . . ?
C23 C24 H24 124.2(11) . . ?
C26 C25 H25 122.6(8) . . ?
C25 C26 H26 120.4(8) . . ?

loop_
_geom_bond_atom_site_label_1
_geom_bond_atom_site_label_2
_geom_bond_distance
_geom_bond_site_symmetry_2
_geom_bond_publ_flag
Pd1 N1 1.958(6) 9 ?
Pd1 N1 1.958(6) . ?
Pd1 N2 1.959(6) . ?
Pd1 N2 1.959(6) 9 ?
N1 C1 1.299(10) . ?
N1 O1 1.349(9) . ?
N2 C2 1.303(11) . ?
N2 O2 1.348(10) . ?
O2 H2 1.32(23) . ?
C1 C2 1.467(11) . ?
C1 C11 1.507(11) . ?
C1 C11 1.507(11) 10 ?
C2 C21 1.510(12) 10 ?
C2 C21 1.510(12) . ?
C11 C12 1.39(2) . ?
C12 C13 1.39(2) . ?
C12 H12 0.95 . ?
C13 C14 1.39(3) . ?
C13 H13 0.95 . ?
C14 H14 0.91 . ?
C15 C16 1.41(2) . ?
C15 H15 0.95 . ?
C16 C16 2.01(3) 10 ?
C16 H16 1.10(12) . ?
C21 C22 1.42(2) . ?
C22 C23 1.38(2) . ?
C22 H22 0.95 . ?
C23 C24 1.37(3) . ?
C23 H23 0.95 . ?
C24 H24 0.97 . ?
C25 C26 1.41(2) . ?
C25 H25 0.95 . ?
C26 H26 0.95 . ?
